data_4132907
loop_
_publ_author_name
'Yang, Qi-Liang'
'Wang, Xiang-Yang'
'Lu, Jia-Yan'
'Zhang, Li-Pu'
'Fang, Ping'
'Mei, Tian-Sheng'

_publ_section_title
;
 Copper-Catalyzed Electrochemical C-H Amination of Arenes with Secondary
 Amines.
;
_journal_issue 36
_journal_name_full 'Journal of the American Chemical Society'
_journal_page_first 11487
_journal_page_last 11494
_journal_paper_doi 10.1021/jacs.8b07380
_journal_volume 140
_journal_year 2018
_chemical_formula_sum 'C19 H18 N4 O2'
_chemical_formula_weight 334.37
_space_group_crystal_system monoclinic
_space_group_IT_number 11
_space_group_name_Hall '-P 2yb'
_space_group_name_H-M_alt 'P 1 21/m 1'
_atom_sites_solution_hydrogens geom
_audit_creation_method SHELXL-2013
_cell_angle_alpha 90
_cell_angle_beta 108.073(2)
_cell_angle_gamma 90
_cell_formula_units_Z 2
_cell_length_a 11.0640(5)
_cell_length_b 6.8437(3)
_cell_length_c 11.2124(5)
_cell_measurement_reflns_used 3224
_cell_measurement_temperature 173(2)
_cell_measurement_theta_max 54.933
_cell_measurement_theta_min 4.519
_cell_volume 807.10(6)
_computing_cell_refinement 'Bruker SAINT'
_computing_data_collection 'Bruker APEX2'
_computing_data_reduction 'Bruker SAINT'
_computing_molecular_graphics 'Bruker SHELXTL'
_computing_publication_material 'Bruker SHELXTL'
_computing_structure_refinement 'SHELXL-2013 (Sheldrick, 2013)'
_computing_structure_solution 'SHELXS-97 (Sheldrick 2008)'
_diffrn_ambient_temperature 173(2)
_diffrn_measured_fraction_theta_full 0.972
_diffrn_measured_fraction_theta_max 0.973
_diffrn_measurement_device_type 'Bruker APEX-II CCD'
_diffrn_measurement_method '\f and \w scans'
_diffrn_radiation_type MoK\a
_diffrn_radiation_wavelength 0.71073
_diffrn_reflns_av_R_equivalents 0.0194
_diffrn_reflns_av_unetI/netI 0.0248
_diffrn_reflns_Laue_measured_fraction_full 0.972
_diffrn_reflns_Laue_measured_fraction_max 0.973
_diffrn_reflns_limit_h_max 13
_diffrn_reflns_limit_h_min -10
_diffrn_reflns_limit_k_max 8
_diffrn_reflns_limit_k_min -8
_diffrn_reflns_limit_l_max 12
_diffrn_reflns_limit_l_min -13
_diffrn_reflns_number 4371
_diffrn_reflns_point_group_measured_fraction_full 0.972
_diffrn_reflns_point_group_measured_fraction_max 0.973
_diffrn_reflns_theta_full 25.242
_diffrn_reflns_theta_max 25.998
_diffrn_reflns_theta_min 3.738
_exptl_absorpt_coefficient_mu 0.092
_exptl_absorpt_correction_T_max 0.7456
_exptl_absorpt_correction_T_min 0.6650
_exptl_absorpt_correction_type multi-scan
_exptl_absorpt_process_details sadabs
_exptl_crystal_colour colorless
_exptl_crystal_density_diffrn 1.376
_exptl_crystal_description prismatic
_exptl_crystal_F_000 352
_exptl_crystal_size_max 0.200
_exptl_crystal_size_mid 0.170
_exptl_crystal_size_min 0.130
_refine_diff_density_max 0.188
_refine_diff_density_min -0.156
_refine_diff_density_rms 0.030
_refine_ls_extinction_expression Fc^*^=kFc[1+0.001xFc^2^\l^3^/sin(2\q)]^-1/4^
_refine_ls_extinction_method SHELXL
_refine_ls_goodness_of_fit_ref 1.108
_refine_ls_hydrogen_treatment constr
_refine_ls_matrix_type full
_refine_ls_number_parameters 146
_refine_ls_number_reflns 1682
_refine_ls_number_restraints 0
_refine_ls_restrained_S_all 1.108
_refine_ls_R_factor_all 0.0403
_refine_ls_R_factor_gt 0.0368
_refine_ls_shift/su_max 0.000
_refine_ls_shift/su_mean 0.000
_refine_ls_structure_factor_coef Fsqd
_refine_ls_weighting_details 'w=1/[\s^2^(Fo^2^)+(0.0435P)^2^+0.1902P] where P=(Fo^2^+2Fc^2^)/3'
_refine_ls_weighting_scheme calc
_refine_ls_wR_factor_gt 0.0952
_refine_ls_wR_factor_ref 0.0984
_reflns_Friedel_coverage 0.000
_reflns_number_gt 1526
_reflns_number_total 1682
_reflns_threshold_expression 'I > 2\s(I)'
_cod_data_source_file ja8b07380_si_006.cif
_cod_data_source_block mo_d8v18369_0m
_cod_original_sg_symbol_H-M 'P 21/m'
_cod_database_code 4132907
_shelx_space_group_comment
; 
The symmetry employed for this shelxl refinement is uniquely defined 
by the following loop, which should always be used as a source of 
symmetry information in preference to the above space-group names. 
They are only intended as comments. 
;
_shelx_estimated_absorpt_t_min 0.982
_shelx_estimated_absorpt_t_max 0.988
_shelxl_version_number 2013-4

loop_
_space_group_symop_operation_xyz
'x, y, z'
'-x, y+1/2, -z'
'-x, -y, -z'
'x, -y-1/2, z'

loop_
_atom_site_label
_atom_site_type_symbol
_atom_site_fract_x
_atom_site_fract_y
_atom_site_fract_z
_atom_site_U_iso_or_equiv
_atom_site_adp_type
_atom_site_occupancy
_atom_site_site_symmetry_order
_atom_site_calc_flag
_atom_site_refinement_flags_posn
_atom_site_refinement_flags_adp
_atom_site_refinement_flags_occupancy
O1 O 0.91959(12) 0.2500 0.93253(11) 0.0415(4) Uani 1 2 d S T P
O2 O 0.29947(11) 0.2500 0.49929(10) 0.0353(3) Uani 1 2 d S T P
N1 N 0.75081(15) 0.2500 0.23157(13) 0.0362(4) Uani 1 2 d S T P
N2 N 0.76613(12) 0.2500 0.67996(12) 0.0273(3) Uani 1 2 d S T P
N3 N 0.51368(12) 0.2500 0.60324(12) 0.0266(3) Uani 1 2 d S T P
H3 H 0.5667 0.2500 0.6802 0.032 Uiso 1 2 calc R U P
N4 N 0.47533(13) 0.2500 0.82261(13) 0.0342(4) Uani 1 2 d S T P
C1 C 0.87592(18) 0.2500 0.26498(17) 0.0393(4) Uani 1 2 d S T P
H1A H 0.9147 0.2500 0.2003 0.047 Uiso 1 2 calc R U P
C2 C 0.95567(18) 0.2500 0.38965(18) 0.0396(4) Uani 1 2 d S T P
H2 H 1.0455 0.2500 0.4079 0.048 Uiso 1 2 calc R U P
C3 C 0.90237(16) 0.2500 0.48447(16) 0.0343(4) Uani 1 2 d S T P
H3A H 0.9550 0.2500 0.5694 0.041 Uiso 1 2 calc R U P
C4 C 0.76846(15) 0.2500 0.45558(15) 0.0280(4) Uani 1 2 d S T P
C5 C 0.70376(15) 0.2500 0.54737(14) 0.0259(4) Uani 1 2 d S T P
C6 C 0.57194(14) 0.2500 0.50934(14) 0.0250(4) Uani 1 2 d S T P
C7 C 0.50139(16) 0.2500 0.38010(15) 0.0311(4) Uani 1 2 d S T P
H7 H 0.4111 0.2500 0.3548 0.037 Uiso 1 2 calc R U P
C8 C 0.56302(16) 0.2500 0.29235(15) 0.0335(4) Uani 1 2 d S T P
H8 H 0.5146 0.2500 0.2060 0.040 Uiso 1 2 calc R U P
C9 C 0.69650(16) 0.2500 0.32600(15) 0.0298(4) Uani 1 2 d S T P
C10 C 0.83403(11) 0.42626(18) 0.73712(10) 0.0348(3) Uani 1 1 d . . .
H10A H 0.7849 0.5437 0.6990 0.042 Uiso 1 1 calc R U .
H10B H 0.9179 0.4320 0.7229 0.042 Uiso 1 1 calc R U .
C11 C 0.85131(12) 0.4209(2) 0.87625(11) 0.0422(4) Uani 1 1 d . . .
H11A H 0.8983 0.5386 0.9167 0.051 Uiso 1 1 calc R U .
H11B H 0.7670 0.4220 0.8897 0.051 Uiso 1 1 calc R U .
C12 C 0.38973(15) 0.2500 0.59584(14) 0.0262(4) Uani 1 2 d S T P
C13 C 0.37044(14) 0.2500 0.72314(14) 0.0269(4) Uani 1 2 d S T P
C14 C 0.24888(16) 0.2500 0.73233(16) 0.0351(4) Uani 1 2 d S T P
H14 H 0.1769 0.2500 0.6591 0.042 Uiso 1 2 calc R U P
C15 C 0.23389(17) 0.2500 0.85040(18) 0.0413(5) Uani 1 2 d S T P
H15 H 0.1515 0.2500 0.8600 0.050 Uiso 1 2 calc R U P
C16 C 0.34058(18) 0.2500 0.95311(17) 0.0426(5) Uani 1 2 d S T P
H16 H 0.3333 0.2500 1.0353 0.051 Uiso 1 2 calc R U P
C17 C 0.45919(17) 0.2500 0.93577(16) 0.0421(5) Uani 1 2 d S T P
H17 H 0.5325 0.2500 1.0077 0.051 Uiso 1 2 calc R U P

loop_
_atom_site_aniso_label
_atom_site_aniso_U_11
_atom_site_aniso_U_22
_atom_site_aniso_U_33
_atom_site_aniso_U_23
_atom_site_aniso_U_13
_atom_site_aniso_U_12
O1 0.0376(7) 0.0500(8) 0.0267(6) 0.000 -0.0047(5) 0.000
O2 0.0240(6) 0.0526(8) 0.0258(6) 0.000 0.0025(5) 0.000
N1 0.0437(9) 0.0383(8) 0.0312(7) 0.000 0.0183(6) 0.000
N2 0.0231(7) 0.0334(7) 0.0226(6) 0.000 0.0031(5) 0.000
N3 0.0218(7) 0.0357(7) 0.0205(6) 0.000 0.0039(5) 0.000
N4 0.0274(7) 0.0483(9) 0.0260(7) 0.000 0.0072(6) 0.000
C1 0.0461(11) 0.0413(10) 0.0390(9) 0.000 0.0255(8) 0.000
C2 0.0332(9) 0.0446(10) 0.0464(10) 0.000 0.0202(8) 0.000
C3 0.0290(9) 0.0418(10) 0.0328(9) 0.000 0.0104(7) 0.000
C4 0.0285(8) 0.0271(8) 0.0291(8) 0.000 0.0101(7) 0.000
C5 0.0253(8) 0.0275(8) 0.0234(8) 0.000 0.0054(6) 0.000
C6 0.0260(8) 0.0251(7) 0.0226(7) 0.000 0.0058(6) 0.000
C7 0.0260(8) 0.0390(9) 0.0250(8) 0.000 0.0031(6) 0.000
C8 0.0354(9) 0.0417(9) 0.0199(7) 0.000 0.0037(6) 0.000
C9 0.0358(9) 0.0274(8) 0.0278(8) 0.000 0.0123(7) 0.000
C10 0.0324(6) 0.0331(6) 0.0321(6) -0.0017(5) 0.0002(5) 0.0006(5)
C11 0.0384(7) 0.0485(8) 0.0316(6) -0.0085(6) -0.0010(5) 0.0061(6)
C12 0.0242(8) 0.0267(8) 0.0256(7) 0.000 0.0049(6) 0.000
C13 0.0263(8) 0.0269(8) 0.0271(8) 0.000 0.0078(6) 0.000
C14 0.0254(8) 0.0470(10) 0.0313(8) 0.000 0.0066(7) 0.000
C15 0.0309(9) 0.0550(11) 0.0416(10) 0.000 0.0168(8) 0.000
C16 0.0408(10) 0.0613(12) 0.0296(9) 0.000 0.0165(8) 0.000
C17 0.0332(9) 0.0668(13) 0.0251(8) 0.000 0.0074(7) 0.000

loop_
_atom_type_symbol
_atom_type_description
_atom_type_scat_dispersion_real
_atom_type_scat_dispersion_imag
_atom_type_scat_source
C C 0.0033 0.0016 'International Tables Vol C Tables 4.2.6.8 and 6.1.1.4'
H H 0.0000 0.0000 'International Tables Vol C Tables 4.2.6.8 and 6.1.1.4'
N N 0.0061 0.0033 'International Tables Vol C Tables 4.2.6.8 and 6.1.1.4'
O O 0.0106 0.0060 'International Tables Vol C Tables 4.2.6.8 and 6.1.1.4'

loop_
_geom_angle_atom_site_label_1
_geom_angle_atom_site_label_2
_geom_angle_atom_site_label_3
_geom_angle
_geom_angle_site_symmetry_3
C11 O1 C11 109.89(13) 4_565
C1 N1 C9 117.03(15) .
C5 N2 C10 118.19(7) .
C5 N2 C10 118.19(7) 4_565
C10 N2 C10 111.43(12) 4_565
C12 N3 C6 130.78(13) .
C12 N3 H3 114.6 .
C6 N3 H3 114.6 .
C17 N4 C13 117.09(14) .
N1 C1 C2 124.34(16) .
N1 C1 H1A 117.8 .
C2 C1 H1A 117.8 .
C3 C2 C1 119.04(17) .
C3 C2 H2 120.5 .
C1 C2 H2 120.5 .
C2 C3 C4 119.73(16) .
C2 C3 H3A 120.1 .
C4 C3 H3A 120.1 .
C3 C4 C9 116.61(15) .
C3 C4 C5 124.04(15) .
C9 C4 C5 119.35(14) .
C6 C5 C4 119.61(14) .
C6 C5 N2 116.20(13) .
C4 C5 N2 124.19(13) .
C5 C6 N3 117.14(13) .
C5 C6 C7 120.51(14) .
N3 C6 C7 122.35(14) .
C8 C7 C6 119.95(15) .
C8 C7 H7 120.0 .
C6 C7 H7 120.0 .
C7 C8 C9 121.77(15) .
C7 C8 H8 119.1 .
C9 C8 H8 119.1 .
N1 C9 C8 117.94(15) .
N1 C9 C4 123.25(15) .
C8 C9 C4 118.82(15) .
N2 C10 C11 108.41(11) .
N2 C10 H10A 110.0 .
C11 C10 H10A 110.0 .
N2 C10 H10B 110.0 .
C11 C10 H10B 110.0 .
H10A C10 H10B 108.4 .
O1 C11 C10 110.86(11) .
O1 C11 H11A 109.5 .
C10 C11 H11A 109.5 .
O1 C11 H11B 109.5 .
C10 C11 H11B 109.5 .
H11A C11 H11B 108.1 .
O2 C12 N3 126.14(15) .
O2 C12 C13 121.41(14) .
N3 C12 C13 112.45(13) .
N4 C13 C14 123.46(15) .
N4 C13 C12 116.66(14) .
C14 C13 C12 119.88(14) .
C13 C14 C15 118.68(16) .
C13 C14 H14 120.7 .
C15 C14 H14 120.7 .
C16 C15 C14 118.45(17) .
C16 C15 H15 120.8 .
C14 C15 H15 120.8 .
C15 C16 C17 119.27(16) .
C15 C16 H16 120.4 .
C17 C16 H16 120.4 .
N4 C17 C16 123.05(16) .
N4 C17 H17 118.5 .
C16 C17 H17 118.5 .

loop_
_geom_bond_atom_site_label_1
_geom_bond_atom_site_label_2
_geom_bond_distance
_geom_bond_site_symmetry_2
O1 C11 1.4284(15) .
O1 C11 1.4284(15) 4_565
O2 C12 1.2241(19) .
N1 C1 1.317(2) .
N1 C9 1.370(2) .
N2 C5 1.4317(19) .
N2 C10 1.4599(14) .
N2 C10 1.4599(13) 4_565
N3 C12 1.348(2) .
N3 C6 1.395(2) .
N3 H3 0.8800 .
N4 C17 1.335(2) .
N4 C13 1.337(2) .
C1 C2 1.403(3) .
C1 H1A 0.9500 .
C2 C3 1.366(2) .
C2 H2 0.9500 .
C3 C4 1.415(2) .
C3 H3A 0.9500 .
C4 C9 1.424(2) .
C4 C5 1.424(2) .
C5 C6 1.387(2) .
C6 C7 1.417(2) .
C7 C8 1.360(2) .
C7 H7 0.9500 .
C8 C9 1.406(2) .
C8 H8 0.9500 .
C10 C11 1.5121(16) .
C10 H10A 0.9900 .
C10 H10B 0.9900 .
C11 H11A 0.9900 .
C11 H11B 0.9900 .
C12 C13 1.507(2) .
C13 C14 1.380(2) .
C14 C15 1.384(3) .
C14 H14 0.9500 .
C15 C16 1.370(3) .
C15 H15 0.9500 .
C16 C17 1.385(3) .
C16 H16 0.9500 .
C17 H17 0.9500 .

loop_
_geom_hbond_atom_site_label_D
_geom_hbond_atom_site_label_H
_geom_hbond_atom_site_label_A
_geom_hbond_distance_DH
_geom_hbond_distance_HA
_geom_hbond_distance_DA
_geom_hbond_angle_DHA
_geom_hbond_site_symmetry_A
C11 H11A O1 0.99 2.63 3.5671(16) 158.9 3_767
C10 H10A O2 0.99 2.55 3.4187(14) 145.9 3_666
C7 H7 O2 0.95 2.32 2.938(2) 121.9 .
N3 H3 N4 0.88 2.14 2.6224(19) 114.0 .
N3 H3 N2 0.88 2.21 2.6554(17) 111.2 .
C11 H11A O1 0.99 2.63 3.5671(16) 158.9 3_767
C10 H10A O2 0.99 2.55 3.4187(14) 145.9 3_666
C7 H7 O2 0.95 2.32 2.938(2) 121.9 .
N3 H3 N4 0.88 2.14 2.6224(19) 114.0 .
N3 H3 N2 0.88 2.21 2.6554(17) 111.2 .
N3 H3 N2 0.88 2.21 2.6554(17) 111.2 .
N3 H3 N4 0.88 2.14 2.6224(19) 114.0 .
C7 H7 O2 0.95 2.32 2.938(2) 121.9 .
C10 H10A O2 0.99 2.55 3.4187(14) 145.9 3_666
C11 H11A O1 0.99 2.63 3.5671(16) 158.9 3_767

loop_
_geom_torsion_atom_site_label_1
_geom_torsion_atom_site_label_2
_geom_torsion_atom_site_label_3
_geom_torsion_atom_site_label_4
_geom_torsion
_geom_torsion_site_symmetry_1
C9 N1 C1 C2 0.000(0) .
N1 C1 C2 C3 0.000(0) .
C1 C2 C3 C4 0.000(0) .
C2 C3 C4 C9 0.000(0) .
C2 C3 C4 C5 180.000(0) .
C3 C4 C5 C6 180.000(0) .
C9 C4 C5 C6 0.000(0) .
C3 C4 C5 N2 0.000(0) .
C9 C4 C5 N2 180.000(0) .
C10 N2 C5 C6 -110.37(10) .
C10 N2 C5 C6 110.37(10) 4_565
C10 N2 C5 C4 69.63(10) .
C10 N2 C5 C4 -69.63(10) 4_565
C4 C5 C6 N3 180.000(0) .
N2 C5 C6 N3 0.000(0) .
C4 C5 C6 C7 0.000(0) .
N2 C5 C6 C7 180.000(0) .
C12 N3 C6 C5 180.000(0) .
C12 N3 C6 C7 0.000(1) .
C5 C6 C7 C8 0.000(0) .
N3 C6 C7 C8 180.000(0) .
C6 C7 C8 C9 0.000(0) .
C1 N1 C9 C8 180.000(0) .
C1 N1 C9 C4 0.000(0) .
C7 C8 C9 N1 180.000(0) .
C7 C8 C9 C4 0.000(0) .
C3 C4 C9 N1 0.000(0) .
C5 C4 C9 N1 180.000(0) .
C3 C4 C9 C8 180.000(0) .
C5 C4 C9 C8 0.000(0) .
C5 N2 C10 C11 160.44(11) .
C10 N2 C10 C11 -57.72(16) 4_565
C11 O1 C11 C10 -60.17(18) 4_565
N2 C10 C11 O1 58.34(14) .
C6 N3 C12 O2 0.000(1) .
C6 N3 C12 C13 180.000(0) .
C17 N4 C13 C14 0.000(1) .
C17 N4 C13 C12 180.000(1) .
O2 C12 C13 N4 180.000(1) .
N3 C12 C13 N4 0.000(1) .
O2 C12 C13 C14 0.000(1) .
N3 C12 C13 C14 180.000(1) .
N4 C13 C14 C15 0.000(1) .
C12 C13 C14 C15 180.000(1) .
C13 C14 C15 C16 0.000(1) .
C14 C15 C16 C17 0.000(1) .
C13 N4 C17 C16 0.000(1) .
C15 C16 C17 N4 0.000(1) .
